data_7054610
loop_
_publ_author_name
'Forder, Thomas R.'
'Jones, Matthew D.'

_publ_section_title
;
 Synthesis and characterisation of aluminium(iii) imine bis(phenolate)
 complexes with application for the polymerisation of rac-LA
;
_journal_issue 3
_journal_name_full 'New J. Chem.'
_journal_page_first 1974
_journal_paper_doi 10.1039/C4NJ02228A
_journal_volume 39
_journal_year 2015
_chemical_formula_sum 'C34 H36 Al2 N2 O4'
_chemical_formula_weight 590.60
_chemical_name_systematic
; 
 ? 
;
_space_group_IT_number 14
_symmetry_cell_setting monoclinic
_symmetry_space_group_name_Hall '-P 2ybc'
_symmetry_space_group_name_H-M 'P 1 21/c 1'
_atom_sites_solution_hydrogens geom
_atom_sites_solution_primary direct
_atom_sites_solution_secondary difmap
_audit_creation_method SHELXL-97
_audit_update_record
;
2014-12-03 deposited with the CCDC.
2015-01-06 downloaded from the CCDC.
;
_cell_angle_alpha 90.00
_cell_angle_beta 97.83
_cell_angle_gamma 90.00
_cell_formula_units_Z 4
_cell_length_a 11.55200(10)
_cell_length_b 12.36600(10)
_cell_length_c 22.1490(2)
_cell_measurement_reflns_used 57236
_cell_measurement_temperature 150(2)
_cell_measurement_theta_max 25.03
_cell_measurement_theta_min 3.51
_cell_volume 3134.53(5)
_computing_cell_refinement 'HKL Scalepack (Otwinski & Minor, 1997)'
_computing_data_collection 'Collect (Nonius BV, 1997-2000)'
_computing_data_reduction 'HKL Denzo & Scalepack (Otwinski & Minor 1997)'
_computing_molecular_graphics 'Ortep-3 for Windows (Farrugia, 1997)'
_computing_publication_material 'WinGX publication routines (Farrugia, 1999)'
_computing_structure_refinement 'SHELXL-97 (Sheldrick, 1997)'
_computing_structure_solution
;
 SIR97- Altomare A., Burla M.C., Camalli M., Cascarano G.L., Giacovazzo C. ,
 Guagliardi A., Moliterni A.G.G., Polidori G.,Spagna R.
 (1999) J. Appl. Cryst. 32, 115-119.
;
_diffrn_ambient_temperature 150(2)
_diffrn_measured_fraction_theta_full 0.996
_diffrn_measured_fraction_theta_max 0.996
_diffrn_measurement_device_type 'nonius kappa ccd'
_diffrn_measurement_method ccd
_diffrn_radiation_monochromator graphite
_diffrn_radiation_source 'fine-focus sealed tube'
_diffrn_radiation_type MoK\a
_diffrn_radiation_wavelength 0.71073
_diffrn_reflns_av_R_equivalents 0.0474
_diffrn_reflns_av_sigmaI/netI 0.0243
_diffrn_reflns_limit_h_max 14
_diffrn_reflns_limit_h_min -15
_diffrn_reflns_limit_k_max 16
_diffrn_reflns_limit_k_min -16
_diffrn_reflns_limit_l_max 28
_diffrn_reflns_limit_l_min -28
_diffrn_reflns_number 60619
_diffrn_reflns_theta_full 27.49
_diffrn_reflns_theta_max 27.49
_diffrn_reflns_theta_min 3.56
_exptl_absorpt_coefficient_mu 0.133
_exptl_absorpt_correction_T_max 0.9488
_exptl_absorpt_correction_T_min 0.9366
_exptl_absorpt_correction_type multi-scan
_exptl_absorpt_process_details 'Sortav, Blessing 1995'
_exptl_crystal_colour yellow
_exptl_crystal_density_diffrn 1.252
_exptl_crystal_density_method 'not measured'
_exptl_crystal_description block
_exptl_crystal_F_000 1248
_exptl_crystal_size_max 0.50
_exptl_crystal_size_mid 0.50
_exptl_crystal_size_min 0.40
_refine_diff_density_max 0.291
_refine_diff_density_min -0.286
_refine_diff_density_rms 0.060
_refine_ls_extinction_method none
_refine_ls_goodness_of_fit_ref 1.034
_refine_ls_hydrogen_treatment constr
_refine_ls_matrix_type full
_refine_ls_number_parameters 385
_refine_ls_number_reflns 7141
_refine_ls_number_restraints 0
_refine_ls_restrained_S_all 1.034
_refine_ls_R_factor_all 0.0475
_refine_ls_R_factor_gt 0.0374
_refine_ls_shift/su_max 0.001
_refine_ls_shift/su_mean 0.000
_refine_ls_structure_factor_coef Fsqd
_refine_ls_weighting_details 'calc w=1/[\s^2^(Fo^2^)+(0.0532P)^2^+1.1433P] where P=(Fo^2^+2Fc^2^)/3'
_refine_ls_weighting_scheme calc
_refine_ls_wR_factor_gt 0.0982
_refine_ls_wR_factor_ref 0.1063
_reflns_number_gt 5980
_reflns_number_total 7141
_reflns_threshold_expression >2sigma(I)
_cod_data_source_file c4nj02228a2.cif
_cod_data_source_block Al2
_cod_depositor_comments
;
The following automatic conversions were performed:

'_symmetry_cell_setting' value 'Monoclinic' changed to 'monoclinic'
according to
/usr/data/users/saulius/crontab/automatic-downloads/rss-feeds/RSC/lib/dictionaries/cif_core.dic
dictionary named 'cif_core.dic' version 2.4.2 from 2011-04-26.

Automatic conversion script
Id: cif_fix_values 2935 2014-11-11 08:27:57Z andrius 

 Adding full bibliography for 7054610--7054616.cif.
;
_cod_original_cell_volume 3134.55(5)
_cod_original_sg_symbol_H-M P21/c
_cod_database_code 7054610

loop_
_symmetry_equiv_pos_as_xyz
'x, y, z'
'-x, y+1/2, -z+1/2'
'-x, -y, -z'
'x, -y-1/2, z-1/2'

loop_
_atom_site_label
_atom_site_type_symbol
_atom_site_fract_x
_atom_site_fract_y
_atom_site_fract_z
_atom_site_U_iso_or_equiv
_atom_site_adp_type
_atom_site_occupancy
_atom_site_symmetry_multiplicity
_atom_site_calc_flag
_atom_site_refinement_flags
Al1 Al 0.33784(4) 0.25439(4) 0.72817(2) 0.03404(12) Uani 1 1 d .
O1 O 0.30332(8) 0.17519(7) 0.65865(4) 0.0296(2) Uani 1 1 d .
N1 N 0.11938(10) 0.28281(9) 0.59362(5) 0.0283(2) Uani 1 1 d .
C1 C 0.41070(17) 0.16923(17) 0.79669(9) 0.0548(5) Uani 1 1 d .
H1A H 0.3646 0.1037 0.8005 0.082 Uiso 1 1 calc R
H1B H 0.4143 0.2120 0.8342 0.082 Uiso 1 1 calc R
H1C H 0.4900 0.1491 0.7899 0.082 Uiso 1 1 calc R
Al2 Al 0.13152(3) 0.15714(3) 0.654002(17) 0.02325(10) Uani 1 1 d .
O2 O -0.02264(8) 0.16757(7) 0.66040(4) 0.02546(19) Uani 1 1 d .
N2 N 0.14748(10) 0.03683(9) 0.71521(5) 0.0251(2) Uani 1 1 d .
C2 C 0.40103(18) 0.39802(15) 0.71530(10) 0.0582(5) Uani 1 1 d .
H2A H 0.4378 0.3978 0.6780 0.087 Uiso 1 1 calc R
H2B H 0.4593 0.4170 0.7501 0.087 Uiso 1 1 calc R
H2C H 0.3376 0.4513 0.7114 0.087 Uiso 1 1 calc R
O3 O 0.17781(8) 0.25070(7) 0.72388(4) 0.0284(2) Uani 1 1 d .
C3 C 0.35748(12) 0.17386(11) 0.60687(7) 0.0314(3) Uani 1 1 d .
O4 O 0.13157(8) 0.06171(7) 0.59258(4) 0.02462(19) Uani 1 1 d .
C4 C 0.45073(13) 0.10466(13) 0.60283(8) 0.0384(3) Uani 1 1 d .
H4 H 0.4781 0.0578 0.6357 0.046 Uiso 1 1 calc R
C5 C 0.50346(14) 0.10496(14) 0.54999(9) 0.0463(4) Uani 1 1 d .
H5 H 0.5693 0.0601 0.5473 0.056 Uiso 1 1 calc R
C6 C 0.46076(15) 0.17011(15) 0.50130(9) 0.0483(4) Uani 1 1 d .
H6 H 0.4960 0.1685 0.4650 0.058 Uiso 1 1 calc R
C7 C 0.36673(15) 0.23755(14) 0.50553(8) 0.0438(4) Uani 1 1 d .
H7 H 0.3371 0.2816 0.4718 0.053 Uiso 1 1 calc R
C8 C 0.31485(13) 0.24161(12) 0.55894(7) 0.0355(3) Uani 1 1 d .
C9 C 0.22213(14) 0.32397(13) 0.56680(8) 0.0413(4) Uani 1 1 d .
H9A H 0.2585 0.3829 0.5931 0.050 Uiso 1 1 calc R
H9B H 0.1940 0.3557 0.5264 0.050 Uiso 1 1 calc R
C10 C 0.02474(12) 0.33668(11) 0.57787(6) 0.0293(3) Uani 1 1 d .
H10 H 0.0285 0.3925 0.5487 0.035 Uiso 1 1 calc R
C11 C -0.08601(12) 0.32180(10) 0.59951(6) 0.0263(3) Uani 1 1 d .
C12 C -0.10457(11) 0.23793(10) 0.64023(6) 0.0242(3) Uani 1 1 d .
C13 C -0.21682(12) 0.22841(11) 0.65887(6) 0.0279(3) Uani 1 1 d .
C14 C -0.30380(12) 0.30018(11) 0.63630(6) 0.0313(3) Uani 1 1 d .
H14 H -0.3786 0.2925 0.6490 0.038 Uiso 1 1 calc R
C15 C -0.28724(13) 0.38386(11) 0.59550(6) 0.0319(3) Uani 1 1 d .
C16 C -0.17790(13) 0.39328(11) 0.57794(6) 0.0302(3) Uani 1 1 d .
H16 H -0.1638 0.4494 0.5506 0.036 Uiso 1 1 calc R
C17 C -0.23915(13) 0.13832(13) 0.70146(7) 0.0372(3) Uani 1 1 d .
H17A H -0.3169 0.1472 0.7138 0.056 Uiso 1 1 calc R
H17B H -0.1800 0.1404 0.7376 0.056 Uiso 1 1 calc R
H17C H -0.2351 0.0687 0.6807 0.056 Uiso 1 1 calc R
C18 C -0.38695(14) 0.45818(14) 0.57161(8) 0.0431(4) Uani 1 1 d .
H18A H -0.3606 0.5095 0.5426 0.065 Uiso 1 1 calc R
H18B H -0.4128 0.4980 0.6056 0.065 Uiso 1 1 calc R
H18C H -0.4521 0.4153 0.5511 0.065 Uiso 1 1 calc R
C19 C 0.12522(12) 0.25019(11) 0.77641(6) 0.0285(3) Uani 1 1 d .
C20 C 0.11095(13) 0.34892(12) 0.80450(7) 0.0365(3) Uani 1 1 d .
H20 H 0.1350 0.4138 0.7869 0.044 Uiso 1 1 calc R
C21 C 0.06174(14) 0.35295(14) 0.85818(7) 0.0431(4) Uani 1 1 d .
H21 H 0.0522 0.4204 0.8774 0.052 Uiso 1 1 calc R
C22 C 0.02665(15) 0.25851(14) 0.88361(7) 0.0429(4) Uani 1 1 d .
H22 H -0.0067 0.2607 0.9205 0.052 Uiso 1 1 calc R
C23 C 0.04038(13) 0.16049(13) 0.85510(6) 0.0365(3) Uani 1 1 d .
H23 H 0.0152 0.0960 0.8726 0.044 Uiso 1 1 calc R
C24 C 0.09055(12) 0.15431(11) 0.80100(6) 0.0294(3) Uani 1 1 d .
C25 C 0.10272(15) 0.04331(12) 0.77452(6) 0.0366(3) Uani 1 1 d .
H25A H 0.1553 0.0004 0.8044 0.044 Uiso 1 1 calc R
H25B H 0.0251 0.0081 0.7700 0.044 Uiso 1 1 calc R
C26 C 0.19411(12) -0.05518(10) 0.70454(6) 0.0266(3) Uani 1 1 d .
H26 H 0.2107 -0.1035 0.7379 0.032 Uiso 1 1 calc R
C27 C 0.22306(11) -0.09068(10) 0.64651(6) 0.0251(3) Uani 1 1 d .
C28 C 0.27305(12) -0.19436(11) 0.64348(6) 0.0293(3) Uani 1 1 d .
H28 H 0.2975 -0.2326 0.6802 0.035 Uiso 1 1 calc R
C29 C 0.28734(12) -0.24147(11) 0.58875(6) 0.0298(3) Uani 1 1 d .
C30 C 0.25194(11) -0.18111(11) 0.53554(6) 0.0279(3) Uani 1 1 d .
H30 H 0.2626 -0.2118 0.4974 0.034 Uiso 1 1 calc R
C31 C 0.20253(11) -0.07957(11) 0.53603(6) 0.0249(3) Uani 1 1 d .
C32 C 0.18547(11) -0.03275(10) 0.59244(6) 0.0230(2) Uani 1 1 d .
C33 C 0.33456(16) -0.35463(13) 0.58461(7) 0.0422(4) Uani 1 1 d .
H33A H 0.3510 -0.3857 0.6256 0.063 Uiso 1 1 calc R
H33B H 0.4067 -0.3523 0.5660 0.063 Uiso 1 1 calc R
H33C H 0.2766 -0.3994 0.5596 0.063 Uiso 1 1 calc R
C34 C 0.16453(12) -0.01823(12) 0.47808(6) 0.0307(3) Uani 1 1 d .
H34A H 0.1907 -0.0567 0.4437 0.046 Uiso 1 1 calc R
H34B H 0.1990 0.0543 0.4812 0.046 Uiso 1 1 calc R
H34C H 0.0791 -0.0123 0.4716 0.046 Uiso 1 1 calc R

loop_
_atom_site_aniso_label
_atom_site_aniso_U_11
_atom_site_aniso_U_22
_atom_site_aniso_U_33
_atom_site_aniso_U_23
_atom_site_aniso_U_13
_atom_site_aniso_U_12
Al1 0.0282(2) 0.0330(2) 0.0404(2) -0.00758(18) 0.00272(18) -0.00324(17)
O1 0.0253(5) 0.0285(5) 0.0354(5) -0.0034(4) 0.0059(4) 0.0003(4)
N1 0.0290(6) 0.0236(5) 0.0336(6) 0.0023(5) 0.0087(5) 0.0008(4)
C1 0.0424(9) 0.0666(12) 0.0513(10) -0.0025(9) -0.0082(8) 0.0073(9)
Al2 0.02373(19) 0.02050(19) 0.02571(19) 0.00003(14) 0.00400(14) 0.00198(14)
O2 0.0243(4) 0.0232(4) 0.0290(4) 0.0027(4) 0.0043(4) 0.0038(3)
N2 0.0286(5) 0.0240(5) 0.0227(5) -0.0016(4) 0.0032(4) 0.0019(4)
C2 0.0582(11) 0.0455(10) 0.0742(13) -0.0173(9) 0.0213(10) -0.0197(9)
O3 0.0288(5) 0.0252(5) 0.0316(5) -0.0042(4) 0.0052(4) 0.0001(4)
C3 0.0262(7) 0.0288(7) 0.0406(7) -0.0064(6) 0.0094(6) -0.0046(5)
O4 0.0272(4) 0.0221(4) 0.0244(4) 0.0015(3) 0.0031(3) 0.0035(3)
C4 0.0266(7) 0.0366(8) 0.0524(9) -0.0097(7) 0.0070(6) -0.0013(6)
C5 0.0314(8) 0.0459(9) 0.0646(11) -0.0168(8) 0.0178(7) -0.0024(7)
C6 0.0412(9) 0.0529(10) 0.0561(10) -0.0117(8) 0.0256(8) -0.0110(8)
C7 0.0411(9) 0.0446(9) 0.0493(9) 0.0021(7) 0.0191(7) -0.0094(7)
C8 0.0307(7) 0.0319(7) 0.0462(8) 0.0004(6) 0.0140(6) -0.0047(6)
C9 0.0378(8) 0.0332(8) 0.0569(10) 0.0138(7) 0.0208(7) 0.0021(6)
C10 0.0370(7) 0.0221(6) 0.0292(6) 0.0030(5) 0.0059(5) 0.0017(5)
C11 0.0289(7) 0.0228(6) 0.0267(6) -0.0020(5) 0.0022(5) 0.0022(5)
C12 0.0261(6) 0.0216(6) 0.0240(6) -0.0044(5) 0.0006(5) 0.0025(5)
C13 0.0278(7) 0.0267(6) 0.0292(6) -0.0042(5) 0.0045(5) 0.0014(5)
C14 0.0261(7) 0.0318(7) 0.0360(7) -0.0083(6) 0.0038(5) 0.0033(5)
C15 0.0333(7) 0.0280(7) 0.0326(7) -0.0065(5) -0.0020(6) 0.0080(6)
C16 0.0367(7) 0.0241(6) 0.0286(6) -0.0011(5) 0.0004(5) 0.0045(5)
C17 0.0319(7) 0.0386(8) 0.0433(8) 0.0051(6) 0.0123(6) 0.0025(6)
C18 0.0402(8) 0.0416(9) 0.0458(9) -0.0011(7) -0.0007(7) 0.0172(7)
C19 0.0239(6) 0.0317(7) 0.0291(6) -0.0071(5) 0.0001(5) 0.0041(5)
C20 0.0332(7) 0.0328(7) 0.0418(8) -0.0124(6) -0.0005(6) 0.0032(6)
C21 0.0411(8) 0.0453(9) 0.0415(8) -0.0211(7) 0.0005(7) 0.0101(7)
C22 0.0419(9) 0.0565(10) 0.0304(7) -0.0125(7) 0.0050(6) 0.0139(7)
C23 0.0388(8) 0.0435(8) 0.0275(7) -0.0032(6) 0.0055(6) 0.0090(6)
C24 0.0290(7) 0.0335(7) 0.0251(6) -0.0043(5) 0.0013(5) 0.0059(5)
C25 0.0546(9) 0.0297(7) 0.0281(7) -0.0010(6) 0.0149(6) 0.0021(6)
C26 0.0320(7) 0.0245(6) 0.0224(6) 0.0014(5) -0.0002(5) 0.0031(5)
C27 0.0264(6) 0.0242(6) 0.0241(6) -0.0013(5) 0.0015(5) 0.0017(5)
C28 0.0317(7) 0.0270(7) 0.0279(6) 0.0005(5) -0.0006(5) 0.0054(5)
C29 0.0288(7) 0.0270(7) 0.0330(7) -0.0051(5) 0.0015(5) 0.0050(5)
C30 0.0266(6) 0.0308(7) 0.0264(6) -0.0068(5) 0.0035(5) 0.0002(5)
C31 0.0220(6) 0.0286(6) 0.0241(6) -0.0008(5) 0.0035(5) -0.0014(5)
C32 0.0212(6) 0.0228(6) 0.0250(6) -0.0009(5) 0.0026(5) -0.0002(5)
C33 0.0516(10) 0.0335(8) 0.0393(8) -0.0073(6) -0.0019(7) 0.0143(7)
C34 0.0333(7) 0.0353(7) 0.0238(6) 0.0000(5) 0.0051(5) 0.0011(6)

loop_
_atom_type_symbol
_atom_type_description
_atom_type_scat_dispersion_real
_atom_type_scat_dispersion_imag
_atom_type_scat_source
C C 0.0033 0.0016 'International Tables Vol C Tables 4.2.6.8 and 6.1.1.4'
H H 0.0000 0.0000 'International Tables Vol C Tables 4.2.6.8 and 6.1.1.4'
O O 0.0106 0.0060 'International Tables Vol C Tables 4.2.6.8 and 6.1.1.4'
N N 0.0061 0.0033 'International Tables Vol C Tables 4.2.6.8 and 6.1.1.4'
Al Al 0.0645 0.0514 'International Tables Vol C Tables 4.2.6.8 and 6.1.1.4'

loop_
_geom_angle_atom_site_label_1
_geom_angle_atom_site_label_2
_geom_angle_atom_site_label_3
_geom_angle
O1 Al1 O3 80.81(4)
O1 Al1 C1 112.98(7)
O3 Al1 C1 110.64(7)
O1 Al1 C2 114.07(7)
O3 Al1 C2 114.05(7)
C1 Al1 C2 118.39(10)
O1 Al1 Al2 41.04(3)
O3 Al1 Al2 39.94(3)
C1 Al1 Al2 116.35(7)
C2 Al1 Al2 125.20(7)
C3 O1 Al1 129.57(8)
C3 O1 Al2 121.26(8)
Al1 O1 Al2 101.90(5)
C10 N1 C9 114.15(12)
C10 N1 Al2 123.45(9)
C9 N1 Al2 122.30(9)
Al1 C1 H1A 109.5
Al1 C1 H1B 109.5
H1A C1 H1B 109.5
Al1 C1 H1C 109.5
H1A C1 H1C 109.5
H1B C1 H1C 109.5
O4 Al2 O2 101.97(4)
O4 Al2 O3 163.96(5)
O2 Al2 O3 93.56(4)
O4 Al2 O1 90.55(4)
O2 Al2 O1 167.12(4)
O3 Al2 O1 74.21(4)
O4 Al2 N2 90.87(4)
O2 Al2 N2 90.05(4)
O3 Al2 N2 85.03(4)
O1 Al2 N2 92.82(4)
O4 Al2 N1 90.63(4)
O2 Al2 N1 90.94(4)
O3 Al2 N1 93.17(5)
O1 Al2 N1 85.84(4)
N2 Al2 N1 178.00(5)
O4 Al2 Al1 127.04(3)
O2 Al2 Al1 130.85(3)
O3 Al2 Al1 37.29(3)
O1 Al2 Al1 37.06(3)
N2 Al2 Al1 86.17(3)
N1 Al2 Al1 91.87(4)
C12 O2 Al2 133.57(9)
C26 N2 C25 114.50(11)
C26 N2 Al2 122.09(9)
C25 N2 Al2 123.35(9)
Al1 C2 H2A 109.5
Al1 C2 H2B 109.5
H2A C2 H2B 109.5
Al1 C2 H2C 109.5
H2A C2 H2C 109.5
H2B C2 H2C 109.5
C19 O3 Al1 120.67(8)
C19 O3 Al2 124.11(8)
Al1 O3 Al2 102.77(5)
O1 C3 C4 120.31(14)
O1 C3 C8 118.33(12)
C4 C3 C8 121.34(14)
C32 O4 Al2 128.94(8)
C3 C4 C5 119.02(16)
C3 C4 H4 120.5
C5 C4 H4 120.5
C6 C5 C4 120.49(15)
C6 C5 H5 119.8
C4 C5 H5 119.8
C5 C6 C7 119.92(15)
C5 C6 H6 120.0
C7 C6 H6 120.0
C6 C7 C8 120.69(17)
C6 C7 H7 119.7
C8 C7 H7 119.7
C3 C8 C7 118.48(14)
C3 C8 C9 120.24(14)
C7 C8 C9 121.06(15)
N1 C9 C8 115.70(12)
N1 C9 H9A 108.4
C8 C9 H9A 108.4
N1 C9 H9B 108.4
C8 C9 H9B 108.4
H9A C9 H9B 107.4
N1 C10 C11 127.22(12)
N1 C10 H10 116.4
C11 C10 H10 116.4
C12 C11 C16 120.24(12)
C12 C11 C10 121.81(12)
C16 C11 C10 117.94(12)
O2 C12 C11 122.52(12)
O2 C12 C13 119.30(12)
C11 C12 C13 118.17(12)
C14 C13 C12 119.33(13)
C14 C13 C17 121.60(13)
C12 C13 C17 119.05(12)
C13 C14 C15 123.37(13)
C13 C14 H14 118.3
C15 C14 H14 118.3
C16 C15 C14 117.06(13)
C16 C15 C18 122.31(14)
C14 C15 C18 120.62(14)
C15 C16 C11 121.83(13)
C15 C16 H16 119.1
C11 C16 H16 119.1
C13 C17 H17A 109.5
C13 C17 H17B 109.5
H17A C17 H17B 109.5
C13 C17 H17C 109.5
H17A C17 H17C 109.5
H17B C17 H17C 109.5
C15 C18 H18A 109.5
C15 C18 H18B 109.5
H18A C18 H18B 109.5
C15 C18 H18C 109.5
H18A C18 H18C 109.5
H18B C18 H18C 109.5
O3 C19 C24 121.17(11)
O3 C19 C20 117.69(13)
C24 C19 C20 121.12(13)
C21 C20 C19 120.18(15)
C21 C20 H20 119.9
C19 C20 H20 119.9
C22 C21 C20 119.78(14)
C22 C21 H21 120.1
C20 C21 H21 120.1
C21 C22 C23 119.70(14)
C21 C22 H22 120.2
C23 C22 H22 120.2
C22 C23 C24 121.55(15)
C22 C23 H23 119.2
C24 C23 H23 119.2
C19 C24 C23 117.66(13)
C19 C24 C25 125.37(12)
C23 C24 C25 116.97(13)
N2 C25 C24 117.25(12)
N2 C25 H25A 108.0
C24 C25 H25A 108.0
N2 C25 H25B 108.0
C24 C25 H25B 108.0
H25A C25 H25B 107.2
N2 C26 C27 125.73(12)
N2 C26 H26 117.1
C27 C26 H26 117.1
C28 C27 C32 120.07(11)
C28 C27 C26 117.75(12)
C32 C27 C26 121.35(11)
C29 C28 C27 121.72(12)
C29 C28 H28 119.1
C27 C28 H28 119.1
C28 C29 C30 117.21(12)
C28 C29 C33 122.29(13)
C30 C29 C33 120.46(12)
C31 C30 C29 123.31(12)
C31 C30 H30 118.3
C29 C30 H30 118.3
C30 C31 C32 119.13(12)
C30 C31 C34 121.67(12)
C32 C31 C34 119.18(11)
O4 C32 C27 122.41(11)
O4 C32 C31 119.03(11)
C27 C32 C31 118.52(11)
C29 C33 H33A 109.5
C29 C33 H33B 109.5
H33A C33 H33B 109.5
C29 C33 H33C 109.5
H33A C33 H33C 109.5
H33B C33 H33C 109.5
C31 C34 H34A 109.5
C31 C34 H34B 109.5
H34A C34 H34B 109.5
C31 C34 H34C 109.5
H34A C34 H34C 109.5
H34B C34 H34C 109.5

loop_
_geom_bond_atom_site_label_1
_geom_bond_atom_site_label_2
_geom_bond_distance
Al1 O1 1.8227(10)
Al1 O3 1.8387(10)
Al1 C1 1.9423(19)
Al1 C2 1.9559(18)
Al1 Al2 2.9596(6)
O1 C3 1.3793(16)
O1 Al2 1.9858(10)
N1 C10 1.2872(18)
N1 C9 1.4877(18)
N1 Al2 2.0426(12)
C1 H1A 0.9800
C1 H1B 0.9800
C1 H1C 0.9800
Al2 O4 1.8010(9)
Al2 O2 1.8102(10)
Al2 O3 1.9480(10)
Al2 N2 2.0043(11)
O2 C12 1.3180(15)
N2 C26 1.2943(17)
N2 C25 1.4781(16)
C2 H2A 0.9800
C2 H2B 0.9800
C2 H2C 0.9800
O3 C19 1.3838(16)
C3 C4 1.388(2)
C3 C8 1.389(2)
O4 C32 1.3239(15)
C4 C5 1.391(2)
C4 H4 0.9500
C5 C6 1.382(3)
C5 H5 0.9500
C6 C7 1.383(2)
C6 H6 0.9500
C7 C8 1.398(2)
C7 H7 0.9500
C8 C9 1.505(2)
C9 H9A 0.9900
C9 H9B 0.9900
C10 C11 1.4378(19)
C10 H10 0.9500
C11 C12 1.4098(18)
C11 C16 1.4136(18)
C12 C13 1.4183(18)
C13 C14 1.3822(19)
C13 C17 1.505(2)
C14 C15 1.404(2)
C14 H14 0.9500
C15 C16 1.376(2)
C15 C18 1.5117(19)
C16 H16 0.9500
C17 H17A 0.9800
C17 H17B 0.9800
C17 H17C 0.9800
C18 H18A 0.9800
C18 H18B 0.9800
C18 H18C 0.9800
C19 C24 1.386(2)
C19 C20 1.3903(19)
C20 C21 1.387(2)
C20 H20 0.9500
C21 C22 1.381(3)
C21 H21 0.9500
C22 C23 1.386(2)
C22 H22 0.9500
C23 C24 1.4023(19)
C23 H23 0.9500
C24 C25 1.5068(19)
C25 H25A 0.9900
C25 H25B 0.9900
C26 C27 1.4400(17)
C26 H26 0.9500
C27 C28 1.4114(18)
C27 C32 1.4123(17)
C28 C29 1.3751(19)
C28 H28 0.9500
C29 C30 1.4079(19)
C29 C33 1.5092(19)
C30 C31 1.3800(18)
C30 H30 0.9500
C31 C32 1.4148(17)
C31 C34 1.5040(18)
C33 H33A 0.9800
C33 H33B 0.9800
C33 H33C 0.9800
C34 H34A 0.9800
C34 H34B 0.9800
C34 H34C 0.9800
